data_4028978
loop_
_publ_author_name
'Cao, Sheng'
'Wang, Yibin'
'Peng, Xiaohua'

_publ_section_title
;
 The Leaving Group Strongly Affects H2O2-Induced DNA Cross-Linking by
 Arylboronates.
;
_journal_issue 2
_journal_name_full 'The Journal of organic chemistry'
_journal_page_first 501
_journal_page_last 508
_journal_paper_doi 10.1021/jo401901x
_journal_volume 79
_journal_year 2014
_chemical_absolute_configuration ad
_chemical_formula_moiety 'C20 H30 B2 Br2 O4'
_chemical_formula_sum 'C20 H30 B2 Br2 O4'
_chemical_formula_weight 515.88
_chemical_name_systematic
;
 ? 
;
_space_group_crystal_system monoclinic
_space_group_IT_number 4
_space_group_name_Hall 'P 2yb'
_space_group_name_H-M_alt 'P 1 21 1'
_symmetry_space_group_name_Hall 'P 2yb'
_symmetry_space_group_name_H-M 'P 1 21 1'
_atom_sites_solution_hydrogens geom
_atom_sites_solution_primary iterative
_atom_sites_solution_secondary difmap
_audit_creation_date 2013-03-20
_audit_creation_method
;
  Olex2 1.2
  (compiled Dec  5 2012 16:20:19, GUI svn.r4385)
;
_cell_angle_alpha 90.00
_cell_angle_beta 92.493(3)
_cell_angle_gamma 90.00
_cell_formula_units_Z 2
_cell_length_a 6.9874(2)
_cell_length_b 15.0838(6)
_cell_length_c 10.7658(4)
_cell_measurement_reflns_used 5544
_cell_measurement_temperature 100.35(10)
_cell_measurement_theta_max 29.4558
_cell_measurement_theta_min 3.4026
_cell_volume 1133.60(7)
_computing_cell_refinement
;
CrysAlisPro, Agilent Technologies,
Version 1.171.35.15 (release 03-08-2011 CrysAlis171 .NET)
(compiled Aug  3 2011,13:03:54)
;
_computing_data_collection
;
CrysAlisPro, Agilent Technologies,
Version 1.171.35.15 (release 03-08-2011 CrysAlis171 .NET)
(compiled Aug  3 2011,13:03:54)
;
_computing_data_reduction
;
CrysAlisPro, Agilent Technologies,
Version 1.171.35.15 (release 03-08-2011 CrysAlis171 .NET)
(compiled Aug  3 2011,13:03:54)
;
_computing_molecular_graphics
;
O. V. Dolomanov, L. J. Bourhis, R. J. Gildea, J. A. K. Howard and H. Puschmann,
OLEX2: a complete structure solution, refinement and analysis program.
J. Appl. Cryst. (2009). 42, 339-341.
;
_computing_publication_material
;
O. V. Dolomanov, L. J. Bourhis, R. J. Gildea, J. A. K. Howard and H. Puschmann,
OLEX2: a complete structure solution, refinement and analysis program.
J. Appl. Cryst. (2009). 42, 339-341.
;
_computing_structure_refinement
;
olex2.refine (L.J. Bourhis, O.V. Dolomanov, R.J. Gildea, J.A.K. Howard,
H. Puschmann, in preparation, 2011)
;
_computing_structure_solution
;
olex2.solve (L.J. Bourhis, O.V. Dolomanov, R.J. Gildea, J.A.K. Howard,
H. Puschmann, in preparation, 2011)
;
_diffrn_ambient_temperature 100.35(10)
_diffrn_detector_area_resol_mean 10.3756
_diffrn_measured_fraction_theta_full 0.995
_diffrn_measured_fraction_theta_max 0.911
_diffrn_measurement_details
;
  1 omega  -11.00   80.00   1.0000    2.6000
omega____ theta____ kappa____ phi______ frames
    -       11.6697   77.0000  -30.0000 91

  2 omega  -36.00   51.00   1.0000    2.6000
omega____ theta____ kappa____ phi______ frames
    -      -11.8259   77.0000   90.0000 87

  3 omega  -22.00   90.00   1.0000    2.6000
omega____ theta____ kappa____ phi______ frames
    -       11.6697   77.0000  150.0000 112

  4 omega  -64.00    9.00   1.0000    2.6000
omega____ theta____ kappa____ phi______ frames
    -       11.6697  -37.0000 -180.0000 73

  5 omega   16.00   87.00   1.0000    2.6000
omega____ theta____ kappa____ phi______ frames
    -       11.6697 -153.0000   41.0000 71
;
_diffrn_measurement_device_type 'SuperNova, Dual, Cu at zero, Atlas'
_diffrn_measurement_method '\w scans'
_diffrn_orient_matrix_UB_11 0.0568679000
_diffrn_orient_matrix_UB_12 -0.0220375000
_diffrn_orient_matrix_UB_13 -0.0434522000
_diffrn_orient_matrix_UB_21 -0.0398031000
_diffrn_orient_matrix_UB_22 -0.0411967000
_diffrn_orient_matrix_UB_23 0.0173317000
_diffrn_orient_matrix_UB_31 -0.0741818000
_diffrn_orient_matrix_UB_32 0.0052081000
_diffrn_orient_matrix_UB_33 -0.0465219000
_diffrn_radiation_monochromator mirror
_diffrn_radiation_type 'Mo K\a'
_diffrn_radiation_wavelength 0.7107
_diffrn_reflns_av_R_equivalents 0.0367
_diffrn_reflns_av_unetI/netI 0.0478
_diffrn_reflns_limit_h_max 8
_diffrn_reflns_limit_h_min -9
_diffrn_reflns_limit_k_max 19
_diffrn_reflns_limit_k_min -20
_diffrn_reflns_limit_l_max 14
_diffrn_reflns_limit_l_min -13
_diffrn_reflns_number 13280
_diffrn_reflns_theta_full 27.00
_diffrn_reflns_theta_max 29.52
_diffrn_reflns_theta_min 3.41
_diffrn_source 'SuperNova (Mo) X-ray Source'
_exptl_absorpt_coefficient_mu 3.598
_exptl_absorpt_correction_T_max 1.00000
_exptl_absorpt_correction_T_min 0.75201
_exptl_absorpt_correction_type multi-scan
_exptl_absorpt_process_details
;
CrysAlisPro, Agilent Technologies,
Version 1.171.35.15 (release 03-08-2011 CrysAlis171 .NET)
(compiled Aug  3 2011,13:03:54)
Empirical absorption correction using spherical harmonics,
 implemented in SCALE3 ABSPACK scaling algorithm.
;
_exptl_crystal_colour colourless
_exptl_crystal_colour_primary colourless
_exptl_crystal_density_diffrn 1.511
_exptl_crystal_density_method 'not measured'
_exptl_crystal_description block
_exptl_crystal_F_000 524
_exptl_crystal_size_max 0.3838
_exptl_crystal_size_mid 0.2238
_exptl_crystal_size_min 0.1368
_refine_diff_density_max 0.342
_refine_diff_density_min -0.460
_refine_diff_density_rms 0.079
_refine_ls_abs_structure_details 'Flack H D (1983), Acta Cryst. A39, 876-881'
_refine_ls_abs_structure_Flack 0.00(16)
_refine_ls_extinction_method none
_refine_ls_goodness_of_fit_ref 1.031
_refine_ls_hydrogen_treatment constr
_refine_ls_matrix_type full
_refine_ls_number_parameters 262
_refine_ls_number_reflns 5396
_refine_ls_number_restraints 1
_refine_ls_restrained_S_all 1.031
_refine_ls_R_factor_all 0.0356
_refine_ls_R_factor_gt 0.0311
_refine_ls_shift/su_max 0.001
_refine_ls_shift/su_mean 0.000
_refine_ls_structure_factor_coef Fsqd
_refine_ls_weighting_details 'calc w=1/[\s^2^(Fo^2^)+(0.0295P)^2^+0.0000P] where P=(Fo^2^+2Fc^2^)/3'
_refine_ls_weighting_scheme calc
_refine_ls_wR_factor_gt 0.0635
_refine_ls_wR_factor_ref 0.0665
_reflns_number_gt 5074
_reflns_number_total 5396
_reflns_threshold_expression >2sigma(I)
_cod_data_source_file jo401901x_si_004.cif
_cod_data_source_block uwm1a
_cod_database_code 4028978
_chemical_oxdiff_formula 'C20 H30 O4 B2 Br2'
_reflns_odcompleteness_completeness 99.71
_reflns_odcompleteness_iscentric 1
_reflns_odcompleteness_theta 26.32
_olex2_refinement_description
;
1. Others
 Fixed Uiso: H3(0.013) H6(0.014) H7A(0.019) H7B(0.019) H8A(0.017) H8B(0.017)
 H11A(0.036) H11B(0.036) H11C(0.036) H12A(0.036) H12B(0.036) H12C(0.036)
 H13A(0.032) H13B(0.032) H13C(0.032) H14A(0.035) H14B(0.035) H14C(0.035)
 H17A(0.031) H17B(0.031) H17C(0.031) H18A(0.036) H18B(0.036) H18C(0.036)
 H19A(0.033) H19B(0.033) H19C(0.033) H20A(0.033) H20B(0.033) H20C(0.033)
 Fixed X: H3(0.564) H6(-0.0487) H7A(0.6601) H7B(0.5157) H8A(-0.0174) H8B(-
 0.145) H11A(-0.1126) H11B(-0.0492) H11C(0.1061) H12A(-0.3071) H12B(-0.2708)
 H12C(-0.3604) H13A(0.2615) H13B(0.1042) H13C(0.2911) H14A(0.1396) H14B(-
 0.0517) H14C(-0.0486) H17A(0.7978) H17B(0.7685) H17C(0.8675) H18A(0.6444)
 H18B(0.5541) H18C(0.4188) H19A(0.3359) H19B(0.5335) H19C(0.5242) H20A(0.254)
 H20B(0.3793) H20C(0.1827)
 Fixed Y: H3(0.5017) H6(0.6191) H7A(0.6096) H7B(0.6851) H8A(0.4285)
 H8B(0.5154) H11A(0.8924) H11B(0.9489) H11C(0.8915) H12A(0.7653) H12B(0.8681)
 H12C(0.8383) H13A(0.907) H13B(0.9183) H13C(0.8593) H14A(0.714) H14B(0.7717)
 H14C(0.6873) H17A(0.2732) H17B(0.2352) H17C(0.3298) H18A(0.4208) H18B(0.3302)
 H18C(0.4038) H19A(0.1857) H19B(0.1631) H19C(0.2421) H20A(0.2716) H20B(0.1844)
 H20C(0.1986)
 Fixed Z: H3(0.7465) H6(0.7544) H7A(0.6092) H7B(0.5585) H8A(0.9243)
 H8B(0.8982) H11A(0.6572) H11B(0.5401) H11C(0.6187) H12A(0.405) H12B(0.3779)
 H12C(0.5057) H13A(0.4369) H13B(0.3254) H13C(0.3063) H14A(0.2609) H14B(0.2416)
 H14C(0.3319) H17A(0.9691) H17B(1.1058) H17C(1.0883) H18A(1.1989) H18B(1.247)
 H18C(1.1818) H19A(0.8674) H19B(0.9414) H19C(0.8421) H20A(1.1689) H20B(1.1488)
 H20C(1.0695)
;

loop_
_space_group_symop_id
_space_group_symop_operation_xyz
1 'x, y, z'
2 '-x, y+1/2, -z'

loop_
_atom_site_label
_atom_site_type_symbol
_atom_site_fract_x
_atom_site_fract_y
_atom_site_fract_z
_atom_site_U_iso_or_equiv
_atom_site_adp_type
_atom_site_occupancy
_atom_site_symmetry_multiplicity
_atom_site_calc_flag
_atom_site_refinement_flags
Br1 Br 0.50041(4) 0.558203(18) 0.41205(3) 0.02585(9) Uani 1 1 d .
Br2 Br 0.05160(4) 0.537318(18) 1.09388(2) 0.02287(8) Uani 1 1 d .
O1 O -0.0596(3) 0.73524(13) 0.58240(18) 0.0159(4) Uani 1 1 d .
O2 O 0.2270(3) 0.74302(13) 0.48711(18) 0.0155(4) Uani 1 1 d .
O3 O 0.5700(3) 0.40687(13) 0.96520(18) 0.0154(4) Uani 1 1 d .
O4 O 0.2732(3) 0.34208(13) 0.94992(19) 0.0146(4) Uani 1 1 d .
C1 C 0.1990(4) 0.62602(19) 0.6629(3) 0.0120(5) Uani 1 1 d .
C2 C 0.3843(4) 0.59012(18) 0.6615(2) 0.0111(5) Uani 1 1 d .
C3 C 0.4372(3) 0.52435(18) 0.7469(2) 0.0112(5) Uani 1 1 d .
H3 H 0.5640 0.5017 0.7465 0.013 Uiso 1 1 calc R
C4 C 0.3135(4) 0.48998(18) 0.8331(2) 0.0113(5) Uani 1 1 d .
C5 C 0.1268(3) 0.52652(19) 0.8346(2) 0.0115(5) Uani 1 1 d .
C6 C 0.0756(4) 0.59386(18) 0.7512(3) 0.0116(5) Uani 1 1 d .
H6 H -0.0487 0.6191 0.7544 0.014 Uiso 1 1 calc R
C7 C 0.5299(4) 0.6205(2) 0.5724(3) 0.0156(6) Uani 1 1 d .
H7A H 0.6601 0.6096 0.6092 0.019 Uiso 1 1 calc R
H7B H 0.5157 0.6851 0.5585 0.019 Uiso 1 1 calc R
C8 C -0.0154(4) 0.4942(2) 0.9245(2) 0.0141(6) Uani 1 1 d .
H8A H -0.0174 0.4285 0.9243 0.017 Uiso 1 1 calc R
H8B H -0.1450 0.5154 0.8982 0.017 Uiso 1 1 calc R
C9 C -0.0695(4) 0.81473(18) 0.5026(3) 0.0162(6) Uani 1 1 d .
C10 C 0.0915(4) 0.79604(18) 0.4109(3) 0.0158(6) Uani 1 1 d .
C11 C -0.0276(5) 0.8939(2) 0.5872(3) 0.0239(7) Uani 1 1 d .
H11A H -0.1126 0.8924 0.6572 0.036 Uiso 1 1 calc R
H11B H -0.0492 0.9489 0.5401 0.036 Uiso 1 1 calc R
H11C H 0.1061 0.8915 0.6187 0.036 Uiso 1 1 calc R
C12 C -0.2698(4) 0.8223(2) 0.4424(3) 0.0237(7) Uani 1 1 d .
H12A H -0.3071 0.7653 0.4050 0.036 Uiso 1 1 calc R
H12B H -0.2708 0.8681 0.3779 0.036 Uiso 1 1 calc R
H12C H -0.3604 0.8383 0.5057 0.036 Uiso 1 1 calc R
C13 C 0.1964(4) 0.8774(2) 0.3659(3) 0.0213(7) Uani 1 1 d .
H13A H 0.2615 0.9070 0.4369 0.032 Uiso 1 1 calc R
H13B H 0.1042 0.9183 0.3254 0.032 Uiso 1 1 calc R
H13C H 0.2911 0.8593 0.3063 0.032 Uiso 1 1 calc R
C14 C 0.0269(5) 0.7370(2) 0.3015(3) 0.0234(7) Uani 1 1 d .
H14A H 0.1396 0.7140 0.2609 0.035 Uiso 1 1 calc R
H14B H -0.0517 0.7717 0.2416 0.035 Uiso 1 1 calc R
H14C H -0.0486 0.6873 0.3319 0.035 Uiso 1 1 calc R
C15 C 0.5747(4) 0.33328(19) 1.0557(3) 0.0152(6) Uani 1 1 d .
C16 C 0.4030(4) 0.27584(18) 1.0078(3) 0.0157(6) Uani 1 1 d .
C17 C 0.7693(4) 0.2890(2) 1.0546(3) 0.0206(7) Uani 1 1 d .
H17A H 0.7978 0.2732 0.9691 0.031 Uiso 1 1 calc R
H17B H 0.7685 0.2352 1.1058 0.031 Uiso 1 1 calc R
H17C H 0.8675 0.3298 1.0883 0.031 Uiso 1 1 calc R
C18 C 0.5454(4) 0.3758(2) 1.1822(3) 0.0243(7) Uani 1 1 d .
H18A H 0.6444 0.4208 1.1989 0.036 Uiso 1 1 calc R
H18B H 0.5541 0.3302 1.2470 0.036 Uiso 1 1 calc R
H18C H 0.4188 0.4038 1.1818 0.036 Uiso 1 1 calc R
C19 C 0.4537(4) 0.2109(2) 0.9055(3) 0.0219(8) Uani 1 1 d .
H19A H 0.3359 0.1857 0.8674 0.033 Uiso 1 1 calc R
H19B H 0.5335 0.1631 0.9414 0.033 Uiso 1 1 calc R
H19C H 0.5242 0.2421 0.8421 0.033 Uiso 1 1 calc R
C20 C 0.2952(4) 0.2284(2) 1.1076(3) 0.0220(7) Uani 1 1 d .
H20A H 0.2540 0.2716 1.1689 0.033 Uiso 1 1 calc R
H20B H 0.3793 0.1844 1.1488 0.033 Uiso 1 1 calc R
H20C H 0.1827 0.1986 1.0695 0.033 Uiso 1 1 calc R
B1 B 0.1222(4) 0.7027(2) 0.5758(3) 0.0132(6) Uani 1 1 d .
B2 B 0.3850(4) 0.4124(2) 0.9196(3) 0.0133(6) Uani 1 1 d .

loop_
_atom_site_aniso_label
_atom_site_aniso_U_11
_atom_site_aniso_U_22
_atom_site_aniso_U_33
_atom_site_aniso_U_23
_atom_site_aniso_U_13
_atom_site_aniso_U_12
Br1 0.03484(16) 0.0272(2) 0.01624(15) -0.00131(12) 0.00919(11) 0.00149(13)
Br2 0.02809(15) 0.02802(19) 0.01286(14) -0.00190(11) 0.00513(10) -0.00115(13)
O1 0.0146(9) 0.0165(10) 0.0166(10) 0.0079(8) 0.0020(8) 0.0030(8)
O2 0.0156(10) 0.0155(10) 0.0153(10) 0.0062(8) 0.0009(8) 0.0004(8)
O3 0.0143(9) 0.0153(10) 0.0164(10) 0.0075(8) -0.0008(8) 0.0001(8)
O4 0.0116(9) 0.0133(10) 0.0187(11) 0.0059(8) -0.0018(8) 0.0008(8)
C1 0.0117(12) 0.0123(14) 0.0120(13) -0.0022(10) -0.0002(10) -0.0010(10)
C2 0.0134(12) 0.0085(13) 0.0113(13) -0.0004(10) -0.0011(10) -0.0036(10)
C3 0.0091(11) 0.0098(13) 0.0145(12) -0.0015(11) -0.0006(9) 0.0016(10)
C4 0.0132(12) 0.0092(13) 0.0115(13) -0.0020(10) 0.0014(10) -0.0025(10)
C5 0.0127(11) 0.0115(13) 0.0105(12) -0.0033(10) 0.0003(9) -0.0033(10)
C6 0.0107(12) 0.0101(13) 0.0141(13) 0.0001(10) -0.0001(10) -0.0008(10)
C7 0.0145(13) 0.0191(17) 0.0133(14) 0.0005(12) -0.0002(11) -0.0019(11)
C8 0.0141(13) 0.0164(16) 0.0117(14) -0.0007(11) 0.0001(10) -0.0022(11)
C9 0.0181(14) 0.0107(14) 0.0197(15) 0.0083(11) 0.0007(12) 0.0025(11)
C10 0.0129(13) 0.0167(15) 0.0175(15) 0.0058(11) -0.0021(11) 0.0004(11)
C11 0.0276(17) 0.0206(18) 0.0235(18) -0.0005(13) 0.0007(13) 0.0067(14)
C12 0.0154(14) 0.0234(17) 0.0323(19) 0.0164(14) 0.0015(13) 0.0034(12)
C13 0.0170(14) 0.0205(16) 0.0263(17) 0.0101(13) 0.0013(12) -0.0005(12)
C14 0.0286(16) 0.0252(17) 0.0165(15) 0.0003(13) 0.0016(13) -0.0006(14)
C15 0.0132(13) 0.0145(15) 0.0179(14) 0.0061(11) 0.0005(11) 0.0015(11)
C16 0.0158(14) 0.0139(14) 0.0174(15) 0.0074(11) 0.0011(11) 0.0030(11)
C17 0.0181(15) 0.0180(17) 0.0257(18) 0.0098(12) 0.0006(13) 0.0037(12)
C18 0.0245(16) 0.0340(19) 0.0140(15) 0.0006(13) -0.0033(12) 0.0014(14)
C19 0.0250(17) 0.0111(17) 0.029(2) -0.0002(11) -0.0015(14) 0.0031(12)
C20 0.0154(14) 0.0243(17) 0.0265(17) 0.0129(14) 0.0026(12) 0.0014(13)
B1 0.0149(15) 0.0109(16) 0.0139(16) -0.0002(12) 0.0010(12) -0.0015(12)
B2 0.0151(15) 0.0139(16) 0.0111(15) -0.0024(12) 0.0028(12) 0.0015(12)

loop_
_atom_type_symbol
_atom_type_description
_atom_type_scat_dispersion_real
_atom_type_scat_dispersion_imag
_atom_type_scat_source
C C 0.0033 0.0016 'International Tables Vol C Tables 4.2.6.8 and 6.1.1.4'
H H 0.0000 0.0000 'International Tables Vol C Tables 4.2.6.8 and 6.1.1.4'
B B 0.0013 0.0007 'International Tables Vol C Tables 4.2.6.8 and 6.1.1.4'
O O 0.0106 0.0060 'International Tables Vol C Tables 4.2.6.8 and 6.1.1.4'
Br Br -0.2901 2.4595 'International Tables Vol C Tables 4.2.6.8 and 6.1.1.4'

loop_
_exptl_crystal_face_index_h
_exptl_crystal_face_index_k
_exptl_crystal_face_index_l
_exptl_crystal_face_perp_dist
_exptl_oxdiff_crystal_face_indexfrac_h
_exptl_oxdiff_crystal_face_indexfrac_k
_exptl_oxdiff_crystal_face_indexfrac_l
_exptl_oxdiff_crystal_face_x
_exptl_oxdiff_crystal_face_y
_exptl_oxdiff_crystal_face_z
1 -11 13 0.0684 0.9999 -10.9996 13.0001 -0.2656 0.6387 -0.7363
-1 11 -13 0.0684 -0.9999 10.9996 -13.0001 0.2656 -0.6387 0.7363
1 -16 -10 0.0950 1.0000 -16.0002 -10.0000 0.8440 0.4460 0.3077
-1 16 10 0.1172 -1.0000 16.0002 10.0000 -0.8440 -0.4460 -0.3077
-9 8 -1 0.1650 -9.0000 7.9999 -1.0000 -0.6447 0.0113 0.7558
9 -7 2 0.1364 9.0000 -6.9998 2.0000 0.5792 -0.0352 -0.7971
-10 -5 2 0.1784 -10.0000 -5.0000 2.0000 -0.5454 0.6387 0.6227
6 6 -12 0.1444 6.0000 5.9997 -12.0000 0.7304 -0.6940 0.1444
8 -1 9 0.1405 7.9999 -0.9997 9.0001 0.0859 -0.1213 -1.0174
1 -21 0 0.1090 1.0000 -20.9999 0.0000 0.5197 0.8253 -0.1836
-1 21 0 0.1090 -1.0000 20.9999 -0.0000 -0.5197 -0.8253 0.1836

loop_
_geom_angle_atom_site_label_1
_geom_angle_atom_site_label_2
_geom_angle_atom_site_label_3
_geom_angle
B1 O1 C9 106.4(2)
B1 O2 C10 106.3(2)
B2 O3 C15 106.0(2)
B2 O4 C16 106.3(2)
C2 C1 B1 124.7(2)
C6 C1 C2 118.0(2)
C6 C1 B1 117.2(2)
C1 C2 C7 122.7(3)
C3 C2 C1 119.1(2)
C3 C2 C7 118.1(2)
C2 C3 H3 118.3
C2 C3 C4 123.3(2)
C4 C3 H3 118.3
C3 C4 C5 117.4(2)
C3 C4 B2 118.9(2)
C5 C4 B2 123.7(2)
C4 C5 C8 121.2(2)
C6 C5 C4 119.2(2)
C6 C5 C8 119.7(2)
C1 C6 H6 118.6
C5 C6 C1 122.9(2)
C5 C6 H6 118.6
Br1 C7 H7A 109.3
Br1 C7 H7B 109.3
C2 C7 Br1 111.5(2)
C2 C7 H7A 109.3
C2 C7 H7B 109.3
H7A C7 H7B 108.0
Br2 C8 H8A 109.5
Br2 C8 H8B 109.5
C5 C8 Br2 110.61(18)
C5 C8 H8A 109.5
C5 C8 H8B 109.5
H8A C8 H8B 108.1
O1 C9 C10 101.9(2)
O1 C9 C11 106.7(2)
O1 C9 C12 109.1(2)
C11 C9 C10 113.3(2)
C12 C9 C10 114.9(3)
C12 C9 C11 110.2(3)
O2 C10 C9 102.2(2)
O2 C10 C13 108.1(2)
O2 C10 C14 106.0(2)
C13 C10 C9 115.4(2)
C13 C10 C14 110.8(3)
C14 C10 C9 113.4(2)
C9 C11 H11A 109.5
C9 C11 H11B 109.5
C9 C11 H11C 109.5
H11A C11 H11B 109.5
H11A C11 H11C 109.5
H11B C11 H11C 109.5
C9 C12 H12A 109.5
C9 C12 H12B 109.5
C9 C12 H12C 109.5
H12A C12 H12B 109.5
H12A C12 H12C 109.5
H12B C12 H12C 109.5
C10 C13 H13A 109.5
C10 C13 H13B 109.5
C10 C13 H13C 109.5
H13A C13 H13B 109.5
H13A C13 H13C 109.5
H13B C13 H13C 109.5
C10 C14 H14A 109.5
C10 C14 H14B 109.5
C10 C14 H14C 109.5
H14A C14 H14B 109.5
H14A C14 H14C 109.5
H14B C14 H14C 109.5
O3 C15 C16 101.9(2)
O3 C15 C17 108.7(2)
O3 C15 C18 105.8(2)
C17 C15 C16 115.6(3)
C17 C15 C18 110.3(3)
C18 C15 C16 113.6(3)
O4 C16 C15 102.4(2)
O4 C16 C19 106.8(2)
O4 C16 C20 107.7(2)
C19 C16 C15 113.4(2)
C20 C16 C15 115.4(3)
C20 C16 C19 110.3(3)
C15 C17 H17A 109.5
C15 C17 H17B 109.5
C15 C17 H17C 109.5
H17A C17 H17B 109.5
H17A C17 H17C 109.5
H17B C17 H17C 109.5
C15 C18 H18A 109.5
C15 C18 H18B 109.5
C15 C18 H18C 109.5
H18A C18 H18B 109.5
H18A C18 H18C 109.5
H18B C18 H18C 109.5
C16 C19 H19A 109.5
C16 C19 H19B 109.5
C16 C19 H19C 109.5
H19A C19 H19B 109.5
H19A C19 H19C 109.5
H19B C19 H19C 109.5
C16 C20 H20A 109.5
C16 C20 H20B 109.5
C16 C20 H20C 109.5
H20A C20 H20B 109.5
H20A C20 H20C 109.5
H20B C20 H20C 109.5
O1 B1 O2 113.8(3)
O1 B1 C1 121.9(3)
O2 B1 C1 124.3(2)
O3 B2 C4 122.2(3)
O4 B2 O3 114.2(3)
O4 B2 C4 123.5(2)

loop_
_geom_bond_atom_site_label_1
_geom_bond_atom_site_label_2
_geom_bond_distance
Br1 C7 1.968(3)
Br2 C8 1.974(3)
O1 C9 1.475(3)
O1 B1 1.366(4)
O2 C10 1.463(3)
O2 B1 1.371(4)
O3 C15 1.476(3)
O3 B2 1.366(4)
O4 C16 1.470(3)
O4 B2 1.365(4)
C1 C2 1.404(4)
C1 C6 1.398(4)
C1 B1 1.568(4)
C2 C3 1.391(4)
C2 C7 1.500(4)
C3 H3 0.9500
C3 C4 1.395(4)
C4 C5 1.417(3)
C4 B2 1.564(4)
C5 C6 1.392(4)
C5 C8 1.499(4)
C6 H6 0.9500
C7 H7A 0.9900
C7 H7B 0.9900
C8 H8A 0.9900
C8 H8B 0.9900
C9 C10 1.554(4)
C9 C11 1.523(4)
C9 C12 1.521(4)
C10 C13 1.519(4)
C10 C14 1.529(4)
C11 H11A 0.9800
C11 H11B 0.9800
C11 H11C 0.9800
C12 H12A 0.9800
C12 H12B 0.9800
C12 H12C 0.9800
C13 H13A 0.9800
C13 H13B 0.9800
C13 H13C 0.9800
C14 H14A 0.9800
C14 H14B 0.9800
C14 H14C 0.9800
C15 C16 1.550(4)
C15 C17 1.516(4)
C15 C18 1.527(4)
C16 C19 1.527(4)
C16 C20 1.517(4)
C17 H17A 0.9800
C17 H17B 0.9800
C17 H17C 0.9800
C18 H18A 0.9800
C18 H18B 0.9800
C18 H18C 0.9800
C19 H19A 0.9800
C19 H19B 0.9800
C19 H19C 0.9800
C20 H20A 0.9800
C20 H20B 0.9800
C20 H20C 0.9800

loop_
_geom_torsion_atom_site_label_1
_geom_torsion_atom_site_label_2
_geom_torsion_atom_site_label_3
_geom_torsion_atom_site_label_4
_geom_torsion
O1 C9 C10 O2 -30.1(3)
O1 C9 C10 C13 -147.2(2)
O1 C9 C10 C14 83.5(3)
O3 C15 C16 O4 -29.6(3)
O3 C15 C16 C19 85.1(3)
O3 C15 C16 C20 -146.3(2)
C1 C2 C3 C4 1.6(4)
C1 C2 C7 Br1 -85.1(3)
C2 C1 C6 C5 -1.9(4)
C2 C1 B1 O1 -179.5(3)
C2 C1 B1 O2 0.7(5)
C2 C3 C4 C5 -1.8(4)
C2 C3 C4 B2 176.6(2)
C3 C2 C7 Br1 95.6(3)
C3 C4 C5 C6 0.2(4)
C3 C4 C5 C8 -179.6(2)
C3 C4 B2 O3 36.0(4)
C3 C4 B2 O4 -139.9(3)
C4 C5 C6 C1 1.7(4)
C4 C5 C8 Br2 73.7(3)
C5 C4 B2 O3 -145.7(3)
C5 C4 B2 O4 38.4(4)
C6 C1 C2 C3 0.3(4)
C6 C1 C2 C7 -179.0(2)
C6 C1 B1 O1 -2.1(4)
C6 C1 B1 O2 178.1(3)
C6 C5 C8 Br2 -106.1(2)
C7 C2 C3 C4 -179.1(3)
C8 C5 C6 C1 -178.5(3)
C9 O1 B1 O2 -9.1(3)
C9 O1 B1 C1 171.1(3)
C10 O2 B1 O1 -11.6(3)
C10 O2 B1 C1 168.2(3)
C11 C9 C10 O2 84.0(3)
C11 C9 C10 C13 -33.0(3)
C11 C9 C10 C14 -162.3(2)
C12 C9 C10 O2 -148.0(2)
C12 C9 C10 C13 95.0(3)
C12 C9 C10 C14 -34.3(3)
C15 O3 B2 O4 -11.7(3)
C15 O3 B2 C4 172.1(3)
C16 O4 B2 O3 -8.6(3)
C16 O4 B2 C4 167.6(3)
C17 C15 C16 O4 -147.3(2)
C17 C15 C16 C19 -32.6(4)
C17 C15 C16 C20 96.0(3)
C18 C15 C16 O4 83.7(3)
C18 C15 C16 C19 -161.6(2)
C18 C15 C16 C20 -33.0(3)
B1 O1 C9 C10 24.2(3)
B1 O1 C9 C11 -94.8(3)
B1 O1 C9 C12 146.1(3)
B1 O2 C10 C9 25.8(3)
B1 O2 C10 C13 147.9(3)
B1 O2 C10 C14 -93.2(3)
B1 C1 C2 C3 177.6(3)
B1 C1 C2 C7 -1.6(4)
B1 C1 C6 C5 -179.5(3)
B2 O3 C15 C16 25.4(3)
B2 O3 C15 C17 147.9(3)
B2 O3 C15 C18 -93.6(3)
B2 O4 C16 C15 23.8(3)
B2 O4 C16 C19 -95.7(3)
B2 O4 C16 C20 145.9(3)
B2 C4 C5 C6 -178.2(3)
B2 C4 C5 C8 2.1(4)
